data_7019766
loop_
_publ_author_name
'Duan, Xin-E'
'Yuan, Shi-Fang'
'Tong, Hong-Bo'
'Bai, Sheng-Di'
'Wei, Xue-Hong'
'Liu, Dian-Sheng'

_publ_section_title
;
 Metal (Mg, Fe, Co, Zr and Ti) complexes derived from aminosilyl
 substituted aminopyridinato ligand: synthesis, structures and ethylene
 polymerization behaviors of the group 4 complexes.
;
_journal_issue 31
_journal_name_full 'Dalton transactions (Cambridge, England : 2003)'
_journal_page_first 9460
_journal_page_last 9467
_journal_paper_doi 10.1039/c2dt30463e
_journal_volume 41
_journal_year 2012
_chemical_formula_moiety 'C22 H40 Br2 Mg2 N6 O Si2'
_chemical_formula_sum 'C22 H40 Br2 Mg2 N6 O Si2'
_chemical_formula_weight 669.22
_chemical_melting_point 424.0(10)
_chemical_name_systematic
;
?
;
_space_group_IT_number 60
_symmetry_cell_setting orthorhombic
_symmetry_space_group_name_Hall '-P 2n 2ab'
_symmetry_space_group_name_H-M 'P b c n'
_atom_sites_solution_hydrogens geom
_atom_sites_solution_primary direct
_atom_sites_solution_secondary difmap
_audit_creation_method SHELXL-97
_cell_angle_alpha 90.00
_cell_angle_beta 90.00
_cell_angle_gamma 90.00
_cell_formula_units_Z 4
_cell_length_a 16.527(7)
_cell_length_b 14.789(6)
_cell_length_c 13.593(6)
_cell_measurement_reflns_used 2773
_cell_measurement_temperature 238(2)
_cell_measurement_theta_max 24.01
_cell_measurement_theta_min 2.38
_cell_volume 3322(2)
_computing_cell_refinement SAINT
_computing_data_collection SMART
_computing_data_reduction SAINT
_computing_molecular_graphics SHELXTL
_computing_publication_material SHELXTL
_computing_structure_refinement 'SHELXL-97 (Sheldrick, 1997)'
_computing_structure_solution 'SHELXS-97 (Sheldrick, 1990)'
_diffrn_ambient_temperature 238(2)
_diffrn_measured_fraction_theta_full 0.993
_diffrn_measured_fraction_theta_max 0.993
_diffrn_measurement_device_type 'CCD AREA DETECOR'
_diffrn_measurement_method /w
_diffrn_radiation_monochromator graphite
_diffrn_radiation_source 'fine-focus sealed tube'
_diffrn_radiation_type MoK\a
_diffrn_radiation_wavelength 0.71073
_diffrn_reflns_av_R_equivalents 0.0760
_diffrn_reflns_av_sigmaI/netI 0.0661
_diffrn_reflns_limit_h_max 19
_diffrn_reflns_limit_h_min -9
_diffrn_reflns_limit_k_max 17
_diffrn_reflns_limit_k_min -14
_diffrn_reflns_limit_l_max 16
_diffrn_reflns_limit_l_min -15
_diffrn_reflns_number 11457
_diffrn_reflns_theta_full 25.04
_diffrn_reflns_theta_max 25.04
_diffrn_reflns_theta_min 1.85
_exptl_absorpt_coefficient_mu 2.574
_exptl_absorpt_correction_T_max 0.6270
_exptl_absorpt_correction_T_min 0.5123
_exptl_absorpt_correction_type multi-scan
_exptl_absorpt_process_details sadabs
_exptl_crystal_colour colorless
_exptl_crystal_density_diffrn 1.338
_exptl_crystal_density_method 'not measured'
_exptl_crystal_description block
_exptl_crystal_F_000 1376
_exptl_crystal_size_max 0.30
_exptl_crystal_size_mid 0.20
_exptl_crystal_size_min 0.20
_refine_diff_density_max 1.089
_refine_diff_density_min -1.295
_refine_diff_density_rms 0.138
_refine_ls_extinction_coef 0.0067(13)
_refine_ls_extinction_expression Fc^*^=kFc[1+0.001xFc^2^\l^3^/sin(2\q)]^-1/4^
_refine_ls_extinction_method SHELXL
_refine_ls_goodness_of_fit_ref 1.021
_refine_ls_hydrogen_treatment constr
_refine_ls_matrix_type full
_refine_ls_number_parameters 164
_refine_ls_number_reflns 2926
_refine_ls_number_restraints 0
_refine_ls_restrained_S_all 1.021
_refine_ls_R_factor_all 0.1123
_refine_ls_R_factor_gt 0.0537
_refine_ls_shift/su_max 0.000
_refine_ls_shift/su_mean 0.000
_refine_ls_structure_factor_coef Fsqd
_refine_ls_weighting_details 'calc w=1/[\s^2^(Fo^2^)+(0.1435P)^2^+0.2000P] where P=(Fo^2^+2Fc^2^)/3'
_refine_ls_weighting_scheme calc
_refine_ls_wR_factor_gt 0.1504
_refine_ls_wR_factor_ref 0.2206
_reflns_number_gt 1853
_reflns_number_total 2926
_reflns_threshold_expression >2sigma(I)
_cod_data_source_file c2dt30463e.txt
_cod_data_source_block 3
_cod_depositor_comments
;
The following automatic conversions were performed:

'_chemical_melting_point' value '423-425' was changed to '424.0(10)'
- the average value was taken and precision was
estimated.

'_symmetry_cell_setting' value 'Orthorhombic' changed to
'orthorhombic' according to
/home/saulius/struct/CIF-dictionaries/cif_core.dic dictionary named
'cif_core.dic' version 2.4.1 from 2010-06-29.

Automatic conversion script
Id: cif_fix_values 1891 2012-01-12 08:04:46Z andrius 
;
_cod_original_sg_symbol_H-M Pbcn
_cod_database_code 7019766

loop_
_symmetry_equiv_pos_as_xyz
'x, y, z'
'-x+1/2, -y+1/2, z+1/2'
'-x, y, -z+1/2'
'x+1/2, -y+1/2, -z'
'-x, -y, -z'
'x-1/2, y-1/2, -z-1/2'
'x, -y, z-1/2'
'-x-1/2, y-1/2, z'

loop_
_atom_site_label
_atom_site_type_symbol
_atom_site_fract_x
_atom_site_fract_y
_atom_site_fract_z
_atom_site_U_iso_or_equiv
_atom_site_adp_type
_atom_site_occupancy
_atom_site_symmetry_multiplicity
_atom_site_calc_flag
_atom_site_refinement_flags
Mg Mg 0.41509(10) 0.23714(14) 0.30909(12) 0.0383(6) Uani 1 1 d .
Br1 Br 0.31033(4) 0.12237(6) 0.36008(6) 0.0656(4) Uani 1 1 d .
N1 N 0.5104(3) 0.2548(3) 0.0681(3) 0.0411(12) Uani 1 1 d .
N3 N 0.3419(3) 0.3660(4) 0.3344(3) 0.0491(14) Uani 1 1 d .
N2 N 0.4065(3) 0.3013(4) 0.1725(3) 0.0395(12) Uani 1 1 d .
O1 O 0.5000 0.1307(4) 0.2500 0.0521(16) Uani 1 2 d S
Si1 Si 0.32583(11) 0.37036(14) 0.20418(12) 0.0539(6) Uani 1 1 d .
C5 C 0.5416(4) 0.2441(5) -0.0239(4) 0.0563(18) Uani 1 1 d .
H5 H 0.5934 0.2183 -0.0295 0.068 Uiso 1 1 calc R
C4 C 0.5025(4) 0.2683(6) -0.1089(5) 0.072(2) Uani 1 1 d .
H4 H 0.5267 0.2610 -0.1710 0.086 Uiso 1 1 calc R
C3 C 0.4250(4) 0.3043(6) -0.0987(4) 0.066(2) Uani 1 1 d .
H3 H 0.3956 0.3209 -0.1551 0.079 Uiso 1 1 calc R
C2 C 0.3914(4) 0.3157(5) -0.0085(4) 0.0558(19) Uani 1 1 d .
H2 H 0.3392 0.3407 -0.0032 0.067 Uiso 1 1 calc R
C1 C 0.4345(3) 0.2902(4) 0.0791(4) 0.0409(15) Uani 1 1 d .
C6 C 0.2250(4) 0.3190(8) 0.1768(6) 0.100(4) Uani 1 1 d .
H6A H 0.2150 0.3214 0.1066 0.151 Uiso 1 1 calc R
H6B H 0.1832 0.3523 0.2112 0.151 Uiso 1 1 calc R
H6C H 0.2246 0.2565 0.1985 0.151 Uiso 1 1 calc R
C7 C 0.3317(7) 0.4885(7) 0.1541(6) 0.099(3) Uani 1 1 d .
H7A H 0.3861 0.5117 0.1627 0.149 Uiso 1 1 calc R
H7B H 0.2938 0.5269 0.1890 0.149 Uiso 1 1 calc R
H7C H 0.3183 0.4879 0.0846 0.149 Uiso 1 1 calc R
C8 C 0.2690(5) 0.3632(5) 0.4004(5) 0.068(2) Uani 1 1 d .
H8A H 0.2857 0.3483 0.4668 0.103 Uiso 1 1 calc R
H8B H 0.2315 0.3177 0.3767 0.103 Uiso 1 1 calc R
H8C H 0.2427 0.4219 0.4002 0.103 Uiso 1 1 calc R
C9 C 0.3983(5) 0.4362(6) 0.3702(5) 0.070(2) Uani 1 1 d .
H9A H 0.3720 0.4948 0.3675 0.105 Uiso 1 1 calc R
H9B H 0.4462 0.4369 0.3290 0.105 Uiso 1 1 calc R
H9C H 0.4136 0.4229 0.4376 0.105 Uiso 1 1 calc R
C10 C 0.4638(5) 0.0732(6) 0.1727(6) 0.084(3) Uani 1 1 d .
H10A H 0.4943 0.0780 0.1111 0.101 Uiso 1 1 calc R
H10B H 0.4074 0.0904 0.1603 0.101 Uiso 1 1 calc R
C11 C 0.4689(9) -0.0210(8) 0.2143(12) 0.163(7) Uani 1 1 d .
H11A H 0.4173 -0.0381 0.2444 0.196 Uiso 1 1 calc R
H11B H 0.4814 -0.0645 0.1619 0.196 Uiso 1 1 calc R

loop_
_atom_site_aniso_label
_atom_site_aniso_U_11
_atom_site_aniso_U_22
_atom_site_aniso_U_33
_atom_site_aniso_U_23
_atom_site_aniso_U_13
_atom_site_aniso_U_12
Mg 0.0282(9) 0.0490(15) 0.0376(9) 0.0006(8) -0.0018(7) -0.0007(8)
Br1 0.0428(5) 0.0662(7) 0.0877(6) -0.0076(4) 0.0177(3) -0.0153(3)
N1 0.034(2) 0.051(4) 0.038(2) -0.012(2) -0.0036(18) 0.007(2)
N3 0.048(3) 0.060(4) 0.039(2) -0.004(2) 0.005(2) 0.008(3)
N2 0.037(2) 0.045(3) 0.037(2) -0.003(2) -0.0051(18) 0.010(2)
O1 0.043(3) 0.046(4) 0.067(4) 0.000 0.010(3) 0.000
Si1 0.0484(10) 0.0719(16) 0.0415(9) 0.0029(8) -0.0003(7) 0.0256(9)
C5 0.045(3) 0.079(5) 0.045(3) -0.010(3) 0.004(3) 0.015(3)
C4 0.071(5) 0.102(7) 0.041(3) -0.017(4) 0.002(3) 0.014(5)
C3 0.061(4) 0.098(7) 0.038(3) -0.003(3) -0.014(3) 0.009(4)
C2 0.046(3) 0.081(6) 0.041(3) -0.006(3) -0.013(3) 0.015(4)
C1 0.038(3) 0.048(4) 0.037(3) -0.008(2) -0.007(2) 0.006(3)
C6 0.040(4) 0.189(12) 0.072(5) -0.012(6) -0.009(3) 0.021(6)
C7 0.153(9) 0.074(7) 0.072(5) 0.025(4) 0.032(5) 0.061(7)
C8 0.066(5) 0.080(6) 0.059(4) 0.000(4) 0.022(3) 0.025(4)
C9 0.091(6) 0.054(6) 0.064(4) -0.006(4) 0.005(4) 0.003(4)
C10 0.075(5) 0.070(7) 0.108(6) -0.041(5) 0.020(5) -0.018(5)
C11 0.162(16) 0.066(9) 0.26(2) -0.032(10) 0.038(13) -0.026(7)

loop_
_atom_type_symbol
_atom_type_description
_atom_type_scat_dispersion_real
_atom_type_scat_dispersion_imag
_atom_type_scat_source
C C 0.0033 0.0016 'International Tables Vol C Tables 4.2.6.8 and 6.1.1.4'
H H 0.0000 0.0000 'International Tables Vol C Tables 4.2.6.8 and 6.1.1.4'
N N 0.0061 0.0033 'International Tables Vol C Tables 4.2.6.8 and 6.1.1.4'
Mg Mg 0.0486 0.0363 'International Tables Vol C Tables 4.2.6.8 and 6.1.1.4'
Si Si 0.0817 0.0704 'International Tables Vol C Tables 4.2.6.8 and 6.1.1.4'
Br Br -0.2901 2.4595 'International Tables Vol C Tables 4.2.6.8 and 6.1.1.4'
O O 0.0106 0.0060 'International Tables Vol C Tables 4.2.6.8 and 6.1.1.4'

loop_
_geom_angle_atom_site_label_1
_geom_angle_atom_site_label_2
_geom_angle_atom_site_label_3
_geom_angle
_geom_angle_site_symmetry_1
_geom_angle_site_symmetry_3
N2 Mg N1 133.8(2) . 3_655
N2 Mg O1 92.46(15) . .
N1 Mg O1 90.28(15) 3_655 .
N2 Mg N3 73.68(19) . .
N1 Mg N3 95.0(2) 3_655 .
O1 Mg N3 164.88(18) . .
N2 Mg Br1 120.22(15) . .
N1 Mg Br1 105.61(14) 3_655 .
O1 Mg Br1 93.17(14) . .
N3 Mg Br1 98.99(16) . .
N2 Mg Si1 37.34(13) . .
N1 Mg Si1 128.27(17) 3_655 .
O1 Mg Si1 128.85(9) . .
N3 Mg Si1 39.00(13) . .
Br1 Mg Si1 104.35(8) . .
N2 Mg Mg 67.52(13) . 3_655
N1 Mg Mg 83.41(14) 3_655 3_655
O1 Mg Mg 44.24(12) . 3_655
N3 Mg Mg 122.34(14) . 3_655
Br1 Mg Mg 137.09(5) . 3_655
Si1 Mg Mg 101.60(7) . 3_655
C5 N1 C1 119.5(4) . .
C5 N1 Mg 119.7(4) . 3_655
C1 N1 Mg 120.1(3) . 3_655
C9 N3 C8 109.2(5) . .
C9 N3 Si1 113.2(4) . .
C8 N3 Si1 118.2(5) . .
C9 N3 Mg 107.6(4) . .
C8 N3 Mg 119.5(4) . .
Si1 N3 Mg 87.7(2) . .
C1 N2 Si1 124.3(4) . .
C1 N2 Mg 138.7(4) . .
Si1 N2 Mg 95.7(2) . .
C10 O1 C10 109.9(9) . 3_655
C10 O1 Mg 113.7(4) . .
C10 O1 Mg 113.6(4) 3_655 .
C10 O1 Mg 113.6(4) . 3_655
C10 O1 Mg 113.7(4) 3_655 3_655
Mg O1 Mg 91.5(2) . 3_655
N2 Si1 N3 96.3(2) . .
N2 Si1 C6 113.4(4) . .
N3 Si1 C6 108.3(3) . .
N2 Si1 C7 114.7(3) . .
N3 Si1 C7 112.6(4) . .
C6 Si1 C7 110.6(5) . .
N2 Si1 Mg 46.99(15) . .
N3 Si1 Mg 53.33(18) . .
C6 Si1 Mg 106.3(4) . .
C7 Si1 Mg 143.1(4) . .
N1 C5 C4 124.4(6) . .
N1 C5 H5 117.8 . .
C4 C5 H5 117.8 . .
C5 C4 C3 116.7(6) . .
C5 C4 H4 121.7 . .
C3 C4 H4 121.7 . .
C2 C3 C4 120.9(6) . .
C2 C3 H3 119.5 . .
C4 C3 H3 119.5 . .
C3 C2 C1 120.9(6) . .
C3 C2 H2 119.6 . .
C1 C2 H2 119.6 . .
N2 C1 N1 117.3(4) . .
N2 C1 C2 124.9(5) . .
N1 C1 C2 117.7(5) . .
Si1 C6 H6A 109.5 . .
Si1 C6 H6B 109.5 . .
H6A C6 H6B 109.5 . .
Si1 C6 H6C 109.5 . .
H6A C6 H6C 109.5 . .
H6B C6 H6C 109.5 . .
Si1 C7 H7A 109.5 . .
Si1 C7 H7B 109.5 . .
H7A C7 H7B 109.5 . .
Si1 C7 H7C 109.5 . .
H7A C7 H7C 109.5 . .
H7B C7 H7C 109.5 . .
N3 C8 H8A 109.5 . .
N3 C8 H8B 109.5 . .
H8A C8 H8B 109.5 . .
N3 C8 H8C 109.5 . .
H8A C8 H8C 109.5 . .
H8B C8 H8C 109.5 . .
N3 C9 H9A 109.5 . .
N3 C9 H9B 109.5 . .
H9A C9 H9B 109.5 . .
N3 C9 H9C 109.5 . .
H9A C9 H9C 109.5 . .
H9B C9 H9C 109.5 . .
O1 C10 C11 104.0(9) . .
O1 C10 H10A 111.0 . .
C11 C10 H10A 111.0 . .
O1 C10 H10B 111.0 . .
C11 C10 H10B 111.0 . .
H10A C10 H10B 109.0 . .
C11 C11 C10 107.4(7) 3_655 .
C11 C11 H11A 110.2 3_655 .
C10 C11 H11A 110.2 . .
C11 C11 H11B 110.2 3_655 .
C10 C11 H11B 110.2 . .
H11A C11 H11B 108.5 . .

loop_
_geom_bond_atom_site_label_1
_geom_bond_atom_site_label_2
_geom_bond_distance
_geom_bond_site_symmetry_2
Mg N2 2.090(5) .
Mg N1 2.091(4) 3_655
Mg O1 2.257(5) .
Mg N3 2.283(6) .
Mg Br1 2.522(2) .
Mg Si1 2.844(3) .
Mg Mg 3.234(4) 3_655
N1 C5 1.362(7) .
N1 C1 1.368(6) .
N1 Mg 2.091(4) 3_655
N3 C9 1.477(10) .
N3 C8 1.502(9) .
N3 Si1 1.791(5) .
N2 C1 1.361(7) .
N2 Si1 1.734(5) .
O1 C10 1.478(8) .
O1 C10 1.478(8) 3_655
O1 Mg 2.257(5) 3_655
Si1 C6 1.868(9) .
Si1 C7 1.878(9) .
C5 C4 1.372(9) .
C5 H5 0.9400 .
C4 C3 1.394(9) .
C4 H4 0.9400 .
C3 C2 1.357(8) .
C3 H3 0.9400 .
C2 C1 1.438(7) .
C2 H2 0.9400 .
C6 H6A 0.9700 .
C6 H6B 0.9700 .
C6 H6C 0.9700 .
C7 H7A 0.9700 .
C7 H7B 0.9700 .
C7 H7C 0.9700 .
C8 H8A 0.9700 .
C8 H8B 0.9700 .
C8 H8C 0.9700 .
C9 H9A 0.9700 .
C9 H9B 0.9700 .
C9 H9C 0.9700 .
C10 C11 1.507(15) .
C10 H10A 0.9800 .
C10 H10B 0.9800 .
C11 C11 1.41(3) 3_655
C11 H11A 0.9800 .
C11 H11B 0.9800 .

loop_
_geom_torsion_atom_site_label_1
_geom_torsion_atom_site_label_2
_geom_torsion_atom_site_label_3
_geom_torsion_atom_site_label_4
_geom_torsion
_geom_torsion_site_symmetry_1
_geom_torsion_site_symmetry_4
N2 Mg N3 C9 -96.3(4) . .
N1 Mg N3 C9 38.0(4) 3_655 .
O1 Mg N3 C9 -72.1(8) . .
Br1 Mg N3 C9 144.7(4) . .
Si1 Mg N3 C9 -113.6(5) . .
Mg Mg N3 C9 -47.4(4) 3_655 .
N2 Mg N3 C8 138.6(5) . .
N1 Mg N3 C8 -87.1(5) 3_655 .
O1 Mg N3 C8 162.8(6) . .
Br1 Mg N3 C8 19.6(5) . .
Si1 Mg N3 C8 121.3(6) . .
Mg Mg N3 C8 -172.5(4) 3_655 .
N2 Mg N3 Si1 17.3(2) . .
N1 Mg N3 Si1 151.6(2) 3_655 .
O1 Mg N3 Si1 41.4(8) . .
Br1 Mg N3 Si1 -101.74(19) . .
Mg Mg N3 Si1 66.2(3) 3_655 .
N1 Mg N2 C1 94.8(6) 3_655 .
O1 Mg N2 C1 2.1(6) . .
N3 Mg N2 C1 175.9(6) . .
Br1 Mg N2 C1 -93.0(6) . .
Si1 Mg N2 C1 -166.1(7) . .
Mg Mg N2 C1 39.5(5) 3_655 .
N1 Mg N2 Si1 -99.0(3) 3_655 .
O1 Mg N2 Si1 168.2(2) . .
N3 Mg N2 Si1 -17.9(2) . .
Br1 Mg N2 Si1 73.1(2) . .
Mg Mg N2 Si1 -154.3(2) 3_655 .
N2 Mg O1 C10 -63.0(5) . .
N1 Mg O1 C10 163.1(5) 3_655 .
N3 Mg O1 C10 -86.2(9) . .
Br1 Mg O1 C10 57.5(5) . .
Si1 Mg O1 C10 -53.8(5) . .
Mg Mg O1 C10 -116.6(5) 3_655 .
N2 Mg O1 C10 170.4(5) . 3_655
N1 Mg O1 C10 36.5(5) 3_655 3_655
N3 Mg O1 C10 147.2(7) . 3_655
Br1 Mg O1 C10 -69.1(5) . 3_655
Si1 Mg O1 C10 179.6(5) . 3_655
Mg Mg O1 C10 116.8(5) 3_655 3_655
N2 Mg O1 Mg 53.65(14) . 3_655
N1 Mg O1 Mg -80.24(13) 3_655 3_655
N3 Mg O1 Mg 30.5(6) . 3_655
Br1 Mg O1 Mg 174.11(8) . 3_655
Si1 Mg O1 Mg 62.80(12) . 3_655
C1 N2 Si1 N3 -168.8(5) . .
Mg N2 Si1 N3 22.3(3) . .
C1 N2 Si1 C6 78.1(6) . .
Mg N2 Si1 C6 -90.8(4) . .
C1 N2 Si1 C7 -50.3(6) . .
Mg N2 Si1 C7 140.7(4) . .
C1 N2 Si1 Mg 168.9(6) . .
C9 N3 Si1 N2 87.9(5) . .
C8 N3 Si1 N2 -142.7(5) . .
Mg N3 Si1 N2 -20.2(2) . .
C9 N3 Si1 C6 -154.9(6) . .
C8 N3 Si1 C6 -25.5(6) . .
Mg N3 Si1 C6 97.0(4) . .
C9 N3 Si1 C7 -32.2(6) . .
C8 N3 Si1 C7 97.2(6) . .
Mg N3 Si1 C7 -140.3(4) . .
C9 N3 Si1 Mg 108.1(5) . .
C8 N3 Si1 Mg -122.5(5) . .
N1 Mg Si1 N2 114.8(3) 3_655 .
O1 Mg Si1 N2 -15.2(3) . .
N3 Mg Si1 N2 152.0(3) . .
Br1 Mg Si1 N2 -121.4(2) . .
Mg Mg Si1 N2 24.1(2) 3_655 .
N2 Mg Si1 N3 -152.0(3) . .
N1 Mg Si1 N3 -37.2(3) 3_655 .
O1 Mg Si1 N3 -167.2(3) . .
Br1 Mg Si1 N3 86.6(2) . .
Mg Mg Si1 N3 -127.9(2) 3_655 .
N2 Mg Si1 C6 107.0(4) . .
N1 Mg Si1 C6 -138.1(3) 3_655 .
O1 Mg Si1 C6 91.8(3) . .
N3 Mg Si1 C6 -101.0(4) . .
Br1 Mg Si1 C6 -14.4(3) . .
Mg Mg Si1 C6 131.1(3) 3_655 .
N2 Mg Si1 C7 -73.1(5) . .
N1 Mg Si1 C7 41.7(5) 3_655 .
O1 Mg Si1 C7 -88.3(5) . .
N3 Mg Si1 C7 78.9(5) . .
Br1 Mg Si1 C7 165.5(4) . .
Mg Mg Si1 C7 -49.0(4) 3_655 .
C1 N1 C5 C4 1.4(11) . .
Mg N1 C5 C4 -168.7(6) 3_655 .
N1 C5 C4 C3 -1.5(12) . .
C5 C4 C3 C2 1.0(13) . .
C4 C3 C2 C1 -0.6(12) . .
Si1 N2 C1 N1 162.4(4) . .
Mg N2 C1 N1 -34.4(9) . .
Si1 N2 C1 C2 -15.4(9) . .
Mg N2 C1 C2 147.9(6) . .
C5 N1 C1 N2 -178.7(6) . .
Mg N1 C1 N2 -8.7(7) 3_655 .
C5 N1 C1 C2 -0.8(9) . .
Mg N1 C1 C2 169.2(5) 3_655 .
C3 C2 C1 N2 178.2(7) . .
C3 C2 C1 N1 0.4(10) . .
C10 O1 C10 C11 8.1(7) 3_655 .
Mg O1 C10 C11 -120.4(8) . .
Mg O1 C10 C11 136.7(7) 3_655 .
O1 C10 C11 C11 -22.5(19) . 3_655
